data_2235426
loop_
_publ_author_name
'Szlachcic, Pawe\/l'
'Stadnicka, Katarzyna'

_publ_section_title
;
 1,3-Diphenyl-8-trifluoromethyl-1<i>H</i>-pyrazolo[3,4-<i>b</i>]quinoline
;
_journal_coeditor_code GK2493
_journal_issue 7
_journal_name_full 'Acta Crystallographica Section E'
_journal_page_first o2287
_journal_paper_doi 10.1107/S1600536812028206
_journal_volume 68
_journal_year 2012
_chemical_formula_iupac 'C23 H14 F3 N3'
_chemical_formula_moiety 'C23 H14 F3 N3'
_chemical_formula_sum 'C23 H14 F3 N3'
_chemical_formula_weight 389.37
_chemical_melting_point_gt 452
_chemical_melting_point_lt 454
_chemical_name_systematic
;
1,3-Diphenyl-8-trifluoromethyl-1<i>H</i>-pyrazolo[3,4-<i>b</i>]quinoline
;
_space_group_IT_number 4
_symmetry_cell_setting monoclinic
_symmetry_space_group_name_Hall 'P 2yb'
_symmetry_space_group_name_H-M 'P 1 21 1'
_atom_sites_solution_hydrogens geom
_atom_sites_solution_primary direct
_atom_sites_solution_secondary difmap
_cell_angle_alpha 90.00
_cell_angle_beta 112.765(2)
_cell_angle_gamma 90.00
_cell_formula_units_Z 2
_cell_length_a 11.8299(5)
_cell_length_b 6.9788(3)
_cell_length_c 12.1306(4)
_cell_measurement_pressure 98.6
_cell_measurement_reflns_used 2631
_cell_measurement_temperature 293(2)
_cell_measurement_theta_max 30.03
_cell_measurement_theta_min 0.10
_cell_volume 923.47(6)
_computing_cell_refinement 'SCALEPACK (Otwinowski & Minor, 1997)'
_computing_data_collection 'COLLECT (Nonius, 1998)'
_computing_data_reduction 'DENZO and SCALEPACK (Otwinowski & Minor, 1997)'
_computing_molecular_graphics 'ORTEP-3 for Windows (Farrugia, 1997)'
_computing_publication_material 'SHELXL97 (Sheldrick, 2008)'
_computing_structure_refinement 'SHELXL97 (Sheldrick, 2008)'
_computing_structure_solution 'SIR92 (Altomare <i>et al.</i>, 1994)'
_diffrn_ambient_temperature 293(2)
_diffrn_detector_area_resol_mean 9
_diffrn_measured_fraction_theta_full 0.993
_diffrn_measured_fraction_theta_max 0.993
_diffrn_measurement_device '95mm CCD camera on \k-goniostat'
_diffrn_measurement_device_type 'Nonius KappaCCD'
_diffrn_measurement_method '\w scans'
_diffrn_radiation_monochromator 'horizontally mounted graphite crystal'
_diffrn_radiation_source 'fine-focus sealed tube'
_diffrn_radiation_type MoK\a
_diffrn_radiation_wavelength 0.71073
_diffrn_reflns_av_R_equivalents 0.0175
_diffrn_reflns_av_sigmaI/netI 0.0284
_diffrn_reflns_limit_h_max 16
_diffrn_reflns_limit_h_min -16
_diffrn_reflns_limit_k_max 9
_diffrn_reflns_limit_k_min -8
_diffrn_reflns_limit_l_max 16
_diffrn_reflns_limit_l_min -17
_diffrn_reflns_number 4497
_diffrn_reflns_reduction_process '(DENZO and SCALEPACK; Otwinowski & Minor, 1997)'
_diffrn_reflns_theta_full 29.97
_diffrn_reflns_theta_max 29.97
_diffrn_reflns_theta_min 3.07
_exptl_absorpt_coefficient_mu 0.105
_exptl_absorpt_correction_T_max 0.979
_exptl_absorpt_correction_T_min 0.972
_exptl_absorpt_correction_type multi-scan
_exptl_absorpt_process_details '(DENZO and SCALEPACK; Otwinowski & Minor, 1997)'
_exptl_crystal_colour yellow
_exptl_crystal_density_diffrn 1.400
_exptl_crystal_density_method 'not measured'
_exptl_crystal_description block
_exptl_crystal_F_000 400
_exptl_crystal_size_max 0.27
_exptl_crystal_size_mid 0.25
_exptl_crystal_size_min 0.20
_refine_diff_density_max 0.161
_refine_diff_density_min -0.181
_refine_ls_extinction_method none
_refine_ls_goodness_of_fit_all 1.051
_refine_ls_goodness_of_fit_ref 1.051
_refine_ls_hydrogen_treatment constr
_refine_ls_matrix_type full
_refine_ls_number_constraints 0
_refine_ls_number_parameters 262
_refine_ls_number_reflns 2876
_refine_ls_number_restraints 1
_refine_ls_restrained_S_all 1.051
_refine_ls_restrained_S_obs 1.051
_refine_ls_R_factor_all 0.0611
_refine_ls_R_factor_gt 0.0442
_refine_ls_shift/su_max 0.000
_refine_ls_shift/su_mean 0.000
_refine_ls_structure_factor_coef Fsqd
_refine_ls_weighting_details 'w=1/[\s^2^(Fo^2^)+(0.0406P)^2^+0.1305P] where P=(Fo^2^+2Fc^2^)/3'
_refine_ls_weighting_scheme calc
_refine_ls_wR_factor_all 0.1037
_refine_ls_wR_factor_ref 0.1037
_reflns_number_gt 2183
_reflns_number_total 4497
_reflns_threshold_expression I>2\s(I)
_cod_data_source_file gk2493.cif
_cod_data_source_block I
_cod_original_sg_symbol_H-M 'P 21'
_cod_database_code 2235426
_cod_database_fobs_code 2235426

loop_
_symmetry_equiv_pos_as_xyz
'x, y, z'
'-x, y+1/2, -z'

loop_
_atom_site_type_symbol
_atom_site_label
_atom_site_fract_x
_atom_site_fract_y
_atom_site_fract_z
_atom_site_U_iso_or_equiv
_atom_site_adp_type
_atom_site_calc_flag
_atom_site_refinement_flags
_atom_site_occupancy
_atom_site_symmetry_multiplicity
N N1 -0.18386(15) 0.2365(4) 0.65903(14) 0.0473(4) Uani d . 1 1
N N2 -0.30046(15) 0.2283(3) 0.57218(15) 0.0491(4) Uani d . 1 1
C C3 -0.29086(18) 0.2297(4) 0.46736(18) 0.0454(5) Uani d . 1 1
C C3A -0.16388(17) 0.2389(4) 0.48271(16) 0.0422(4) Uani d . 1 1
C C4 -0.09599(18) 0.2371(4) 0.41296(17) 0.0453(5) Uani d . 1 1
H H4 -0.1342 0.2327 0.3301 0.054 Uiso calc R 1 1
C C4A 0.03230(18) 0.2421(4) 0.46963(16) 0.0432(4) Uani d . 1 1
C C5 0.1094(2) 0.2426(5) 0.40413(18) 0.0518(5) Uani d . 1 1
H H5 0.0743 0.2407 0.3210 0.062 Uiso calc R 1 1
C C6 0.2333(2) 0.2456(5) 0.4611(2) 0.0572(6) Uani d . 1 1
H H6 0.2822 0.2441 0.4168 0.069 Uiso calc R 1 1
C C7 0.28812(19) 0.2510(5) 0.5865(2) 0.0535(5) Uani d . 1 1
H H7 0.3731 0.2536 0.6242 0.064 Uiso calc R 1 1
C C8 0.21850(18) 0.2525(4) 0.65379(17) 0.0455(4) Uani d . 1 1
C C8A 0.08787(17) 0.2470(4) 0.59753(16) 0.0410(4) Uani d . 1 1
N N9 0.02219(14) 0.2477(3) 0.66801(13) 0.0434(4) Uani d . 1 1
C C9A -0.09735(18) 0.2432(4) 0.60926(16) 0.0417(4) Uani d . 1 1
C C11 -0.16788(19) 0.2393(4) 0.78184(17) 0.0477(5) Uani d . 1 1
C C12 -0.0697(2) 0.3313(4) 0.8651(2) 0.0593(7) Uani d . 1 1
H H12 -0.0100 0.3868 0.8431 0.071 Uiso calc R 1 1
C C13 -0.0599(3) 0.3410(5) 0.9832(2) 0.0719(8) Uani d . 1 1
H H13 0.0068 0.4025 1.0405 0.086 Uiso calc R 1 1
C C14 -0.1485(3) 0.2596(6) 1.0149(2) 0.0756(8) Uani d . 1 1
H H14 -0.1428 0.2686 1.0934 0.091 Uiso calc R 1 1
C C15 -0.2448(3) 0.1658(6) 0.9320(3) 0.0766(9) Uani d . 1 1
H H15 -0.3035 0.1091 0.9549 0.092 Uiso calc R 1 1
C C16 -0.2567(3) 0.1534(5) 0.8135(2) 0.0639(7) Uani d . 1 1
H H16 -0.3226 0.0892 0.7570 0.077 Uiso calc R 1 1
C C31 -0.40125(19) 0.2166(4) 0.3563(2) 0.0486(5) Uani d . 1 1
C C32 -0.5081(2) 0.1333(5) 0.3575(2) 0.0594(6) Uani d . 1 1
H H32 -0.5100 0.0878 0.4288 0.071 Uiso calc R 1 1
C C33 -0.6107(2) 0.1185(5) 0.2531(3) 0.0720(8) Uani d . 1 1
H H33 -0.6818 0.0641 0.2547 0.086 Uiso calc R 1 1
C C34 -0.6094(3) 0.1835(5) 0.1461(3) 0.0775(10) Uani d . 1 1
H H34 -0.6788 0.1721 0.0759 0.093 Uiso calc R 1 1
C C35 -0.5043(2) 0.2654(7) 0.1446(2) 0.0779(9) Uani d . 1 1
H H35 -0.5026 0.3098 0.0730 0.093 Uiso calc R 1 1
C C36 -0.4008(2) 0.2820(5) 0.2494(2) 0.0614(7) Uani d . 1 1
H H36 -0.3302 0.3380 0.2474 0.074 Uiso calc R 1 1
C C80 0.2782(2) 0.2633(5) 0.7870(2) 0.0567(6) Uani d . 1 1
F F81 0.24588(17) 0.4210(3) 0.83109(15) 0.0736(5) Uani d . 1 1
F F82 0.25008(17) 0.1139(3) 0.84136(15) 0.0723(5) Uani d . 1 1
F F83 0.40032(12) 0.2662(4) 0.82621(13) 0.0813(5) Uani d . 1 1

loop_
_atom_site_aniso_label
_atom_site_aniso_U_11
_atom_site_aniso_U_22
_atom_site_aniso_U_33
_atom_site_aniso_U_12
_atom_site_aniso_U_13
_atom_site_aniso_U_23
N1 0.0495(9) 0.0539(11) 0.0428(8) 0.0010(12) 0.0225(7) 0.0000(11)
N2 0.0477(9) 0.0514(11) 0.0502(9) 0.0000(11) 0.0211(7) 0.0007(11)
C3 0.0494(10) 0.0415(12) 0.0457(10) -0.0017(12) 0.0190(8) 0.0002(11)
C3A 0.0477(9) 0.0385(10) 0.0405(9) -0.0031(12) 0.0172(8) -0.0024(11)
C4 0.0548(11) 0.0457(12) 0.0362(8) -0.0032(13) 0.0183(8) -0.0025(12)
C4A 0.0525(10) 0.0392(10) 0.0422(9) -0.0029(12) 0.0231(8) -0.0025(11)
C5 0.0632(12) 0.0531(13) 0.0481(10) -0.0026(16) 0.0313(10) -0.0034(15)
C6 0.0622(13) 0.0584(15) 0.0646(13) -0.0020(17) 0.0395(11) -0.0050(17)
C7 0.0488(10) 0.0507(13) 0.0651(12) -0.0026(14) 0.0268(10) -0.0041(15)
C8 0.0490(10) 0.0386(10) 0.0494(10) -0.0003(12) 0.0195(8) -0.0034(12)
C8A 0.0496(10) 0.0335(9) 0.0436(9) 0.0001(12) 0.0220(8) -0.0022(11)
N9 0.0489(8) 0.0445(9) 0.0388(7) -0.0008(11) 0.0191(7) -0.0026(10)
C9A 0.0502(10) 0.0388(10) 0.0405(9) -0.0013(12) 0.0223(8) -0.0018(12)
C11 0.0608(11) 0.0456(11) 0.0433(9) 0.0046(14) 0.0274(9) 0.0027(13)
C12 0.0760(16) 0.0589(16) 0.0523(13) -0.0056(14) 0.0351(12) -0.0023(12)
C13 0.095(2) 0.075(2) 0.0485(13) -0.0102(17) 0.0306(14) -0.0091(14)
C14 0.106(2) 0.084(2) 0.0499(12) 0.009(2) 0.0448(14) 0.0019(17)
C15 0.0898(19) 0.092(2) 0.0646(16) -0.0012(19) 0.0481(16) 0.0157(17)
C16 0.0735(16) 0.0687(18) 0.0587(14) -0.0023(15) 0.0355(13) 0.0074(14)
C31 0.0464(10) 0.0454(14) 0.0520(11) 0.0004(11) 0.0169(9) -0.0019(11)
C32 0.0515(12) 0.0652(16) 0.0629(14) -0.0039(14) 0.0238(11) -0.0039(14)
C33 0.0528(14) 0.080(2) 0.0799(19) -0.0115(16) 0.0221(13) -0.0157(18)
C34 0.0588(15) 0.093(3) 0.0647(16) -0.0047(17) 0.0059(12) -0.0165(17)
C35 0.0726(16) 0.097(3) 0.0521(13) -0.003(2) 0.0114(12) 0.0035(19)
C36 0.0565(12) 0.0682(19) 0.0554(13) -0.0052(14) 0.0170(10) 0.0059(13)
C80 0.0538(12) 0.0606(16) 0.0529(11) 0.0031(15) 0.0176(10) -0.0045(14)
F81 0.0799(12) 0.0745(11) 0.0595(10) 0.0008(10) 0.0192(9) -0.0227(9)
F82 0.0823(12) 0.0769(12) 0.0544(9) 0.0061(10) 0.0226(9) 0.0131(9)
F83 0.0526(7) 0.1111(15) 0.0676(8) -0.0001(12) 0.0093(6) -0.0062(12)

loop_
_atom_type_symbol
_atom_type_description
_atom_type_scat_dispersion_real
_atom_type_scat_dispersion_imag
_atom_type_scat_source
C C 0.0033 0.0016 'International Tables Vol C Tables 4.2.6.8 and 6.1.1.4'
H H 0.0000 0.0000 'International Tables Vol C Tables 4.2.6.8 and 6.1.1.4'
N N 0.0061 0.0033 'International Tables Vol C Tables 4.2.6.8 and 6.1.1.4'
F F 0.0171 0.0103 'International Tables Vol C Tables 4.2.6.8 and 6.1.1.4'

loop_
_geom_angle_atom_site_label_1
_geom_angle_atom_site_label_2
_geom_angle_atom_site_label_3
_geom_angle
C9A N1 N2 111.17(15)
C9A N1 C11 129.57(17)
N2 N1 C11 119.25(15)
C3 N2 N1 107.64(16)
N2 C3 C3A 110.47(17)
N2 C3 C31 120.29(18)
C3A C3 C31 129.21(18)
C4 C3A C9A 116.85(17)
C4 C3A C3 138.44(18)
C9A C3A C3 104.65(15)
C3A C4 C4A 118.50(17)
C3A C4 H4 120.8
C4A C4 H4 120.8
C4 C4A C5 122.12(17)
C4 C4A C8A 119.17(16)
C5 C4A C8A 118.71(18)
C6 C5 C4A 121.01(19)
C6 C5 H5 119.5
C4A C5 H5 119.5
C5 C6 C7 120.43(18)
C5 C6 H6 119.8
C7 C6 H6 119.8
C8 C7 C6 121.0(2)
C8 C7 H7 119.5
C6 C7 H7 119.5
C7 C8 C8A 120.35(19)
C7 C8 C80 120.32(19)
C8A C8 C80 119.32(17)
N9 C8A C8 118.39(17)
N9 C8A C4A 123.15(17)
C8 C8A C4A 118.47(16)
C9A N9 C8A 114.56(16)
N9 C9A N1 126.14(16)
N9 C9A C3A 127.78(16)
N1 C9A C3A 106.07(16)
C12 C11 C16 121.0(2)
C12 C11 N1 120.6(2)
C16 C11 N1 118.3(2)
C11 C12 C13 119.4(2)
C11 C12 H12 120.3
C13 C12 H12 120.3
C14 C13 C12 120.0(3)
C14 C13 H13 120.0
C12 C13 H13 120.0
C15 C14 C13 120.3(2)
C15 C14 H14 119.9
C13 C14 H14 119.9
C14 C15 C16 121.0(3)
C14 C15 H15 119.5
C16 C15 H15 119.5
C11 C16 C15 118.4(3)
C11 C16 H16 120.8
C15 C16 H16 120.8
C36 C31 C32 118.8(2)
C36 C31 C3 121.0(2)
C32 C31 C3 120.2(2)
C33 C32 C31 120.1(3)
C33 C32 H32 120.0
C31 C32 H32 120.0
C34 C33 C32 120.9(3)
C34 C33 H33 119.6
C32 C33 H33 119.6
C35 C34 C33 119.2(3)
C35 C34 H34 120.4
C33 C34 H34 120.4
C34 C35 C36 120.3(3)
C34 C35 H35 119.8
C36 C35 H35 119.8
C31 C36 C35 120.7(3)
C31 C36 H36 119.6
C35 C36 H36 119.6
F83 C80 F82 106.0(2)
F83 C80 F81 106.3(2)
F82 C80 F81 106.12(18)
F83 C80 C8 112.35(18)
F82 C80 C8 112.9(2)
F81 C80 C8 112.6(2)
C80 F81 N9 73.15(13)
C80 F82 N9 74.18(13)

loop_
_geom_bond_atom_site_label_1
_geom_bond_atom_site_label_2
_geom_bond_distance
N1 C9A 1.376(2)
N1 N2 1.375(2)
N1 C11 1.427(2)
N2 C3 1.320(3)
C3 C3A 1.442(3)
C3 C31 1.472(3)
C3A C4 1.374(3)
C3A C9A 1.429(3)
C4 C4A 1.403(3)
C4 H4 0.9300
C4A C5 1.422(3)
C4A C8A 1.432(3)
C5 C6 1.358(3)
C5 H5 0.9300
C6 C7 1.404(3)
C6 H6 0.9300
C7 C8 1.366(3)
C7 H7 0.9300
C8 C8A 1.428(3)
C8 C80 1.494(3)
C8A N9 1.360(2)
N9 C9A 1.315(2)
C11 C12 1.369(3)
C11 C16 1.387(3)
C12 C13 1.393(3)
C12 H12 0.9300
C13 C14 1.372(4)
C13 H13 0.9300
C14 C15 1.361(4)
C14 H14 0.9300
C15 C16 1.392(4)
C15 H15 0.9300
C16 H16 0.9300
C31 C36 1.378(3)
C31 C32 1.396(3)
C32 C33 1.378(4)
C32 H32 0.9300
C33 C34 1.380(5)
C33 H33 0.9300
C34 C35 1.375(4)
C34 H34 0.9300
C35 C36 1.387(3)
C35 H35 0.9300
C36 H36 0.9300
C80 F83 1.335(3)
C80 F82 1.343(4)
C80 F81 1.343(4)

loop_
_geom_contact_atom_site_label_1
_geom_contact_atom_site_label_2
_geom_contact_distance
N9 F82 2.859(3)
N9 F81 2.886(2)
N9 C80 2.808(3)

loop_
_geom_hbond_atom_site_label_D
_geom_hbond_atom_site_label_H
_geom_hbond_atom_site_label_A
_geom_hbond_site_symmetry_A
_geom_hbond_distance_DH
_geom_hbond_distance_HA
_geom_hbond_distance_DA
_geom_hbond_angle_DHA
C12 H12 N9 . 0.93 2.50 3.042(3) 118
C7 H7 F83 . 0.93 2.35 2.692(3) 102
C36 H36 F82 2_556 0.93 2.56 3.357(3) 144
C13 H13 Cg4 2_557 0.93 2.92 3.729(4) 146
C33 H33 Cg4 2_446 0.93 3.03 3.697(4) 130

loop_
_geom_torsion_atom_site_label_1
_geom_torsion_atom_site_label_2
_geom_torsion_atom_site_label_3
_geom_torsion_atom_site_label_4
_geom_torsion
C9A N1 N2 C3 0.0(3)
C11 N1 N2 C3 179.2(3)
N1 N2 C3 C3A 0.1(3)
N1 N2 C3 C31 178.3(2)
N2 C3 C3A C4 176.8(3)
C31 C3 C3A C4 -1.2(6)
N2 C3 C3A C9A -0.1(3)
C31 C3 C3A C9A -178.1(3)
C9A C3A C4 C4A -0.8(4)
C3 C3A C4 C4A -177.5(3)
C3A C4 C4A C5 -179.4(3)
C3A C4 C4A C8A 0.6(4)
C4 C4A C5 C6 -179.4(3)
C8A C4A C5 C6 0.6(5)
C4A C5 C6 C7 -0.9(5)
C5 C6 C7 C8 0.3(5)
C6 C7 C8 C8A 0.5(5)
C6 C7 C8 C80 -178.5(3)
C7 C8 C8A N9 179.6(3)
C80 C8 C8A N9 -1.4(4)
C7 C8 C8A C4A -0.7(4)
C80 C8 C8A C4A 178.3(3)
C4 C4A C8A N9 -0.2(4)
C5 C4A C8A N9 179.8(3)
C4 C4A C8A C8 -179.9(3)
C5 C4A C8A C8 0.1(4)
C8 C8A N9 C9A 179.7(2)
C4A C8A N9 C9A 0.1(4)
C8 C8A N9 C80 0.7(2)
C4A C8A N9 C80 -178.9(3)
C8 C8A N9 F82 -21.1(2)
C4A C8A N9 F82 159.3(2)
C8 C8A N9 F81 23.3(2)
C4A C8A N9 F81 -156.3(2)
C8A N9 C9A N1 177.7(2)
C8A N9 C9A C3A -0.3(4)
N2 N1 C9A N9 -178.4(3)
C11 N1 C9A N9 2.4(5)
N2 N1 C9A C3A 0.0(3)
C11 N1 C9A C3A -179.2(3)
C4 C3A C9A N9 0.7(4)
C3 C3A C9A N9 178.4(3)
C4 C3A C9A N1 -177.6(2)
C3 C3A C9A N1 0.1(3)
C9A N1 C11 C12 29.2(4)
N2 N1 C11 C12 -149.9(3)
C9A N1 C11 C16 -153.3(3)
N2 N1 C11 C16 27.6(4)
C16 C11 C12 C13 -0.9(4)
N1 C11 C12 C13 176.5(3)
C11 C12 C13 C14 -0.3(5)
C12 C13 C14 C15 1.4(6)
C13 C14 C15 C16 -1.2(6)
C12 C11 C16 C15 1.1(4)
N1 C11 C16 C15 -176.3(3)
C14 C15 C16 C11 0.0(5)
N2 C3 C31 C36 157.4(3)
C3A C3 C31 C36 -24.7(4)
N2 C3 C31 C32 -23.9(4)
C3A C3 C31 C32 153.9(3)
C36 C31 C32 C33 -0.3(4)
C3 C31 C32 C33 -179.0(3)
C31 C32 C33 C34 0.6(5)
C32 C33 C34 C35 -0.5(5)
C33 C34 C35 C36 0.1(6)
C32 C31 C36 C35 -0.1(5)
C3 C31 C36 C35 178.5(3)
C34 C35 C36 C31 0.2(6)
C7 C8 C80 F83 -1.4(4)
C8A C8 C80 F83 179.6(3)
C7 C8 C80 F82 -121.3(3)
C8A C8 C80 F82 59.7(3)
C7 C8 C80 F81 118.6(3)
C8A C8 C80 F81 -60.4(3)
C7 C8 C80 N9 179.7(3)
C8A C8 C80 N9 0.68(19)

loop_
_cod_related_entry_id
_cod_related_entry_database
_cod_related_entry_code
1 ChemSpider 30657863
